data_1515608
loop_
_publ_author_name
'Dermenci, Alpay'
'Selig, Philipp S.'
'Domaoal, Robert A.'
'Spasov, Krasimir A.'
'Anderson, Karen S.'
'Miller, Scott J.'

_publ_section_title
;
 Quasi-Biomimetic Ring Contraction Catalyzed by a Cysteine-Based
 Nucleophile: Total Synthesis of Sch-642305, Some Analogs and their
 Putative anti-HIV Activities.
;
_journal_issue 8
_journal_name_full 'Chemical science (Royal Society of Chemistry : 2010)'
_journal_page_first 1568
_journal_paper_doi 10.1039/C1SC00221J
_journal_volume 2
_journal_year 2011
_chemical_absolute_configuration ad
_chemical_formula_moiety 'C14 H20 O4 '
_chemical_formula_sum 'C14 H20 O4'
_chemical_formula_weight 252.31
_space_group_IT_number 19
_symmetry_cell_setting orthorhombic
_symmetry_Int_Tables_number 19
_symmetry_space_group_name_Hall 'P 2ac 2ab'
_symmetry_space_group_name_H-M 'P 21 21 21'
_audit_creation_date 2009-12-16
_audit_creation_method 'by CrystalStructure 3.8'
_cell_angle_alpha 90.0000
_cell_angle_beta 90.0000
_cell_angle_gamma 90.0000
_cell_formula_units_Z 4
_cell_length_a 7.2838(7)
_cell_length_b 9.5550(9)
_cell_length_c 19.3652(19)
_cell_measurement_reflns_used 11789
_cell_measurement_temperature 223.1
_cell_measurement_theta_max 27.6
_cell_measurement_theta_min 3.0
_cell_volume 1347.8(2)
_computing_cell_refinement PROCESS-AUTO
_computing_data_collection PROCESS-AUTO
_computing_data_reduction CrystalStructure
_computing_publication_material 'CrystalStructure 3.8'
_computing_structure_refinement SHELXL
_computing_structure_solution SHELXS97
_diffrn_detector_area_resol_mean 6.85
_diffrn_measured_fraction_theta_full 0.998
_diffrn_measured_fraction_theta_max 0.998
_diffrn_measurement_device_type 'Rigaku SCXmini'
_diffrn_measurement_method \w
_diffrn_radiation_type 'Mo K\a'
_diffrn_radiation_wavelength 0.71075
_diffrn_reflns_av_R_equivalents 0.066
_diffrn_reflns_limit_h_max 9
_diffrn_reflns_limit_h_min -9
_diffrn_reflns_limit_k_max 12
_diffrn_reflns_limit_k_min -12
_diffrn_reflns_limit_l_max 25
_diffrn_reflns_limit_l_min -25
_diffrn_reflns_number 13934
_diffrn_reflns_theta_full 27.48
_diffrn_reflns_theta_max 27.48
_exptl_absorpt_coefficient_mu 0.090
_exptl_absorpt_correction_T_max 0.993
_exptl_absorpt_correction_T_min 0.738
_exptl_absorpt_correction_type multi-scan
_exptl_absorpt_process_details 'Jacobson, R. (1998) Private communication'
_exptl_crystal_colour colorless
_exptl_crystal_density_diffrn 1.243
_exptl_crystal_density_method 'not measured'
_exptl_crystal_description block
_exptl_crystal_F_000 544.00
_exptl_crystal_size_max 0.20
_exptl_crystal_size_mid 0.10
_exptl_crystal_size_min 0.08
_refine_diff_density_max 0.19
_refine_diff_density_min -0.18
_refine_ls_abs_structure_details 'Flack, H. D. (1983), Acta Cryst. A39, 876-881. 1293 Friedel Pairs'
_refine_ls_abs_structure_Flack -1.8(16)
_refine_ls_extinction_method none
_refine_ls_goodness_of_fit_ref 1.076
_refine_ls_hydrogen_treatment refall
_refine_ls_number_parameters 168
_refine_ls_number_reflns 3088
_refine_ls_R_factor_gt 0.0606
_refine_ls_shift/su_max 0.0000
_refine_ls_structure_factor_coef Fsqd
_refine_ls_weighting_details 'w = 1/[\s^2^(Fo^2^)+(0.0611P)^2^+0.1034P] where P=(Fo^2^+2Fc^2^)/3'
_refine_ls_weighting_scheme calc
_refine_ls_wR_factor_ref 0.1412
_reflns_number_gt 2230
_reflns_number_total 3088
_reflns_threshold_expression F^2^>2.0\s(F^2^)
_cod_data_source_file c1sc00221j.txt
_cod_data_source_block '_AD02'
_cod_original_formula_sum 'C14 H20 O4 '
_cod_database_code 1515608

loop_
_symmetry_equiv_pos_site_id
_symmetry_equiv_pos_as_xyz
1 +X,+Y,+Z
2 1/2+X,1/2-Y,-Z
3 -X,1/2+Y,1/2-Z
4 1/2-X,-Y,1/2+Z

loop_
_atom_site_label
_atom_site_type_symbol
_atom_site_fract_x
_atom_site_fract_y
_atom_site_fract_z
_atom_site_U_iso_or_equiv
_atom_site_adp_type
_atom_site_occupancy
_atom_site_symmetry_multiplicity
_atom_site_calc_flag
_atom_site_refinement_flags
O(1) O 0.4064(2) 0.58237(17) 0.90649(8) 0.0434(4) Uani 1.00 1 d .
O(2) O 0.4752(2) 0.81168(18) 0.90785(9) 0.0537(5) Uani 1.00 1 d .
O(3) O 0.4874(3) 0.5673(2) 0.66579(9) 0.0634(5) Uani 1.00 1 d .
O(4) O 1.0204(3) 0.7820(2) 0.83365(11) 0.0824(7) Uani 1.00 1 d .
C(1) C 0.4516(3) 0.7032(2) 0.87639(13) 0.0423(6) Uani 1.00 1 d .
C(2) C 0.4723(3) 0.6883(2) 0.79992(12) 0.0467(6) Uani 1.00 1 d .
C(3) C 0.6197(3) 0.5789(2) 0.78060(11) 0.0353(5) Uani 1.00 1 d .
C(4) C 0.6568(3) 0.5793(2) 0.70208(11) 0.0453(6) Uani 1.00 1 d .
C(5) C 0.7582(4) 0.7117(2) 0.67970(12) 0.0543(7) Uani 1.00 1 d .
C(6) C 0.9390(4) 0.7289(3) 0.71800(14) 0.0694(9) Uani 1.00 1 d .
C(7) C 0.9226(3) 0.7139(3) 0.79542(13) 0.0509(7) Uani 1.00 1 d .
C(8) C 0.7944(3) 0.6036(2) 0.82144(11) 0.0362(5) Uani 1.00 1 d .
C(9) C 0.8451(3) 0.5327(3) 0.87776(12) 0.0463(6) Uani 1.00 1 d .
C(10) C 0.7516(4) 0.4118(2) 0.91195(12) 0.0493(6) Uani 1.00 1 d .
C(11) C 0.7156(4) 0.4356(2) 0.98955(12) 0.0499(6) Uani 1.00 1 d .
C(12) C 0.6072(3) 0.5667(2) 1.00736(12) 0.0471(6) Uani 1.00 1 d .
C(13) C 0.4107(3) 0.5757(2) 0.98268(12) 0.0456(6) Uani 1.00 1 d .
C(14) C 0.2923(4) 0.4542(3) 1.00244(16) 0.0744(9) Uani 1.00 1 d .
H(1) H 0.5061 0.7791 0.7801 0.056 Uiso 1.00 1 c R
H(2) H 0.3543 0.6603 0.7799 0.056 Uiso 1.00 1 c R
H(3) H 0.5719 0.4854 0.7932 0.042 Uiso 1.00 1 c R
H(4) H 0.7340 0.4973 0.6906 0.054 Uiso 1.00 1 c R
H(5) H 0.7821 0.7075 0.6300 0.065 Uiso 1.00 1 c R
H(6) H 0.6803 0.7934 0.6886 0.065 Uiso 1.00 1 c R
H(7) H 1.0260 0.6588 0.7009 0.083 Uiso 1.00 1 c R
H(8) H 0.9896 0.8215 0.7075 0.083 Uiso 1.00 1 c R
H(9) H 0.9545 0.5628 0.8988 0.056 Uiso 1.00 1 c R
H(10) H 0.8277 0.3280 0.9063 0.059 Uiso 1.00 1 c R
H(11) H 0.6342 0.3945 0.8887 0.059 Uiso 1.00 1 c R
H(12) H 0.6492 0.3543 1.0076 0.060 Uiso 1.00 1 c R
H(13) H 0.8341 0.4399 1.0134 0.060 Uiso 1.00 1 c R
H(14) H 0.6068 0.5766 1.0577 0.057 Uiso 1.00 1 c R
H(15) H 0.6737 0.6473 0.9886 0.057 Uiso 1.00 1 c R
H(16) H 0.3550 0.6623 1.0013 0.055 Uiso 1.00 1 c R
H(17) H 0.1664 0.4855 1.0079 0.089 Uiso 1.00 1 c R
H(18) H 0.3357 0.4148 1.0456 0.089 Uiso 1.00 1 c R
H(19) H 0.2978 0.3835 0.9666 0.089 Uiso 1.00 1 c R
H(3A) H 0.496(5) 0.487(3) 0.6406(18) 0.087(11) Uiso 1.00 1 c .

loop_
_atom_site_aniso_label
_atom_site_aniso_U_11
_atom_site_aniso_U_22
_atom_site_aniso_U_33
_atom_site_aniso_U_12
_atom_site_aniso_U_13
_atom_site_aniso_U_23
O(1) 0.0454(9) 0.0423(9) 0.0425(9) 0.0037(8) 0.0039(7) 0.0055(7)
O(2) 0.0760(13) 0.0393(9) 0.0459(9) 0.0098(10) 0.0080(9) 0.0026(8)
O(3) 0.0810(14) 0.0621(13) 0.0471(10) 0.0122(11) -0.0261(11) -0.0179(10)
O(4) 0.0799(15) 0.1082(18) 0.0590(13) -0.0501(15) -0.0014(12) -0.0052(12)
C(1) 0.0415(14) 0.0444(14) 0.0409(13) 0.0131(11) 0.0040(11) 0.0069(12)
C(2) 0.0535(16) 0.0490(15) 0.0375(13) 0.0137(13) -0.0016(12) 0.0052(11)
C(3) 0.0461(13) 0.0285(11) 0.0314(11) 0.0005(11) -0.0036(10) -0.0014(9)
C(4) 0.0616(16) 0.0423(14) 0.0321(12) 0.0105(14) -0.0082(12) -0.0068(11)
C(5) 0.083(2) 0.0515(15) 0.0283(11) -0.0014(15) 0.0079(13) 0.0035(12)
C(6) 0.082(2) 0.084(2) 0.0424(15) -0.0221(19) 0.0131(15) 0.0044(15)
C(7) 0.0505(16) 0.0643(18) 0.0378(13) -0.0129(14) 0.0040(13) -0.0027(13)
C(8) 0.0417(12) 0.0412(13) 0.0257(10) -0.0000(11) 0.0047(10) -0.0046(10)
C(9) 0.0374(13) 0.0672(17) 0.0344(12) 0.0063(12) 0.0022(10) 0.0051(12)
C(10) 0.0619(17) 0.0497(14) 0.0363(12) 0.0207(14) 0.0040(12) 0.0098(11)
C(11) 0.0497(15) 0.0654(17) 0.0347(12) 0.0104(14) 0.0003(11) 0.0112(13)
C(12) 0.0628(17) 0.0506(15) 0.0280(11) -0.0098(14) 0.0034(11) -0.0015(12)
C(13) 0.0577(16) 0.0422(14) 0.0370(12) 0.0086(13) 0.0153(12) 0.0053(11)
C(14) 0.0523(17) 0.095(2) 0.076(2) -0.0057(17) 0.0062(16) 0.033(2)

loop_
_atom_type_symbol
_atom_type_description
_atom_type_scat_dispersion_real
_atom_type_scat_dispersion_imag
_atom_type_scat_source
O O 0.011 0.006
;
International Tables for Crystallography
(1992, Vol. C, Tables 4.2.6.8 and 6.1.1.4)
;
C C 0.003 0.002
;
International Tables for Crystallography
(1992, Vol. C, Tables 4.2.6.8 and 6.1.1.4)
;
H H 0.000 0.000
;
International Tables for Crystallography
(1992, Vol. C, Table 6.1.1.4)
;

loop_
_geom_angle_atom_site_label_1
_geom_angle_atom_site_label_2
_geom_angle_atom_site_label_3
_geom_angle
_geom_angle_publ_flag
C(1) O(1) C(13) 117.94(18) yes
O(1) C(1) O(2) 123.7(2) yes
O(1) C(1) C(2) 112.0(2) yes
O(2) C(1) C(2) 124.3(2) yes
C(1) C(2) C(3) 112.0(2) yes
C(2) C(3) C(4) 111.02(18) yes
C(2) C(3) C(8) 110.59(18) yes
C(4) C(3) C(8) 111.49(19) yes
O(3) C(4) C(3) 109.5(2) yes
O(3) C(4) C(5) 110.2(2) yes
C(3) C(4) C(5) 111.45(19) yes
C(4) C(5) C(6) 111.7(2) yes
C(5) C(6) C(7) 113.9(2) yes
O(4) C(7) C(6) 120.5(2) yes
O(4) C(7) C(8) 122.5(2) yes
C(6) C(7) C(8) 116.8(2) yes
C(3) C(8) C(7) 117.24(19) yes
C(3) C(8) C(9) 125.4(2) yes
C(7) C(8) C(9) 117.4(2) yes
C(8) C(9) C(10) 128.9(2) yes
C(9) C(10) C(11) 113.3(2) yes
C(10) C(11) C(12) 115.5(2) yes
C(11) C(12) C(13) 117.8(2) yes
O(1) C(13) C(12) 109.77(19) yes
O(1) C(13) C(14) 106.1(2) yes
C(12) C(13) C(14) 114.9(2) yes
C(4) O(3) H(3A) 106(2) no
C(1) C(2) H(1) 109.2 no
C(1) C(2) H(2) 109.2 no
C(3) C(2) H(1) 109.2 no
C(3) C(2) H(2) 109.2 no
H(1) C(2) H(2) 107.9 no
C(2) C(3) H(3) 107.9 no
C(4) C(3) H(3) 107.9 no
C(8) C(3) H(3) 107.9 no
O(3) C(4) H(4) 108.5 no
C(3) C(4) H(4) 108.5 no
C(5) C(4) H(4) 108.5 no
C(4) C(5) H(5) 109.3 no
C(4) C(5) H(6) 109.3 no
C(6) C(5) H(5) 109.3 no
C(6) C(5) H(6) 109.3 no
H(5) C(5) H(6) 107.9 no
C(5) C(6) H(7) 108.8 no
C(5) C(6) H(8) 108.8 no
C(7) C(6) H(7) 108.8 no
C(7) C(6) H(8) 108.8 no
H(7) C(6) H(8) 107.7 no
C(8) C(9) H(9) 115.6 no
C(10) C(9) H(9) 115.6 no
C(9) C(10) H(10) 108.9 no
C(9) C(10) H(11) 108.9 no
C(11) C(10) H(10) 108.9 no
C(11) C(10) H(11) 108.9 no
H(10) C(10) H(11) 107.7 no
C(10) C(11) H(12) 108.4 no
C(10) C(11) H(13) 108.4 no
C(12) C(11) H(12) 108.4 no
C(12) C(11) H(13) 108.4 no
H(12) C(11) H(13) 107.5 no
C(11) C(12) H(14) 107.9 no
C(11) C(12) H(15) 107.9 no
C(13) C(12) H(14) 107.9 no
C(13) C(12) H(15) 107.9 no
H(14) C(12) H(15) 107.2 no
O(1) C(13) H(16) 108.6 no
C(12) C(13) H(16) 108.6 no
C(14) C(13) H(16) 108.6 no
C(13) C(14) H(17) 109.5 no
C(13) C(14) H(18) 109.5 no
C(13) C(14) H(19) 109.5 no
H(17) C(14) H(18) 109.5 no
H(17) C(14) H(19) 109.5 no
H(18) C(14) H(19) 109.5 no

loop_
_geom_bond_atom_site_label_1
_geom_bond_atom_site_label_2
_geom_bond_distance
_geom_bond_publ_flag
O(1) C(1) 1.335(3) yes
O(1) C(13) 1.477(2) yes
O(2) C(1) 1.214(3) yes
O(3) C(4) 1.425(3) yes
O(4) C(7) 1.216(3) yes
C(1) C(2) 1.495(3) yes
C(2) C(3) 1.544(3) yes
C(3) C(4) 1.544(3) yes
C(3) C(8) 1.516(3) yes
C(4) C(5) 1.528(3) yes
C(5) C(6) 1.520(4) yes
C(6) C(7) 1.511(3) yes
C(7) C(8) 1.496(3) yes
C(8) C(9) 1.336(3) yes
C(9) C(10) 1.495(3) yes
C(10) C(11) 1.542(3) yes
C(11) C(12) 1.521(3) yes
C(12) C(13) 1.511(3) yes
C(13) C(14) 1.496(4) yes
O(3) H(3A) 0.92(3) no
C(2) H(1) 0.980 no
C(2) H(2) 0.980 no
C(3) H(3) 0.990 no
C(4) H(4) 0.990 no
C(5) H(5) 0.980 no
C(5) H(6) 0.980 no
C(6) H(7) 0.980 no
C(6) H(8) 0.980 no
C(9) H(9) 0.940 no
C(10) H(10) 0.980 no
C(10) H(11) 0.980 no
C(11) H(12) 0.980 no
C(11) H(13) 0.980 no
C(12) H(14) 0.980 no
C(12) H(15) 0.980 no
C(13) H(16) 0.990 no
C(14) H(17) 0.970 no
C(14) H(18) 0.970 no
C(14) H(19) 0.970 no

loop_
_geom_contact_atom_site_label_1
_geom_contact_atom_site_label_2
_geom_contact_distance
_geom_contact_site_symmetry_2
O(2) O(3) 2.841(2) 3_656
O(2) C(4) 3.464(3) 3_656
O(2) C(12) 3.351(3) 2_467
O(3) O(2) 2.841(2) 3_646
O(4) C(1) 3.334(3) 1_655
O(4) C(2) 3.473(3) 1_655
O(4) C(12) 3.460(3) 2_567
C(1) O(4) 3.334(3) 1_455
C(2) O(4) 3.473(3) 1_455
C(4) O(2) 3.464(3) 3_646
C(12) O(2) 3.351(3) 2_567
C(12) O(4) 3.460(3) 2_467
O(1) H(6) 3.378 3_646
O(1) H(9) 3.300 1_455
O(2) H(4) 3.017 3_656
O(2) H(13) 3.002 2_467
O(2) H(14) 2.964 2_467
O(2) H(15) 3.000 2_467
O(2) H(16) 3.288 2_567
O(2) H(17) 2.890 2_567
O(2) H(3A) 1.93(3) 3_656
O(3) H(1) 2.947 3_646
O(3) H(7) 3.538 1_455
O(3) H(11) 3.417 3_656
O(3) H(13) 3.226 4_664
O(3) H(17) 3.294 4_564
O(3) H(18) 3.314 4_564
O(4) H(2) 2.890 1_655
O(4) H(4) 2.766 3_756
O(4) H(14) 2.578 2_567
O(4) H(16) 3.456 2_567
C(1) H(4) 3.377 3_656
C(1) H(14) 3.516 2_467
C(1) H(3A) 2.75(3) 3_656
C(2) H(3) 3.378 3_656
C(2) H(4) 3.318 3_656
C(2) H(3A) 3.08(3) 3_656
C(3) H(1) 3.230 3_646
C(3) H(6) 3.546 3_646
C(4) H(1) 3.124 3_646
C(5) H(3) 3.591 3_656
C(5) H(12) 3.457 4_664
C(5) H(13) 3.595 4_664
C(5) H(19) 3.299 3_656
C(6) H(2) 3.320 1_655
C(6) H(10) 3.096 3_756
C(7) H(2) 3.200 1_655
C(8) H(8) 3.171 3_746
C(9) H(8) 2.871 3_746
C(9) H(17) 3.470 1_655
C(10) H(8) 3.106 3_746
C(10) H(18) 3.285 2_557
C(11) H(5) 3.043 4_665
C(11) H(17) 3.337 1_655
C(11) H(18) 3.527 2_557
C(11) H(19) 3.221 2_557
C(12) H(16) 3.161 2_567
C(13) H(15) 3.208 2_467
C(14) H(5) 3.525 3_646
C(14) H(9) 3.341 1_455
C(14) H(10) 3.234 2_457
C(14) H(12) 3.132 2_457
C(14) H(13) 3.346 1_455
C(14) H(3A) 3.45(3) 4_565
H(1) O(3) 2.947 3_656
H(1) C(3) 3.230 3_656
H(1) C(4) 3.124 3_656
H(1) H(3) 2.495 3_656
H(1) H(4) 2.780 3_656
H(1) H(11) 3.598 3_656
H(1) H(3A) 2.507 3_656
H(2) O(4) 2.890 1_455
H(2) C(6) 3.320 1_455
H(2) C(7) 3.200 1_455
H(2) H(3) 3.456 3_656
H(2) H(4) 3.333 3_656
H(2) H(6) 3.567 3_646
H(2) H(7) 2.839 1_455
H(2) H(8) 3.376 1_455
H(3) C(2) 3.378 3_646
H(3) C(5) 3.591 3_646
H(3) H(1) 2.495 3_646
H(3) H(2) 3.456 3_646
H(3) H(6) 2.620 3_646
H(3) H(8) 3.557 3_746
H(4) O(2) 3.017 3_646
H(4) O(4) 2.766 3_746
H(4) C(1) 3.377 3_646
H(4) C(2) 3.318 3_646
H(4) H(1) 2.780 3_646
H(4) H(2) 3.333 3_646
H(4) H(8) 3.281 3_746
H(4) H(13) 3.520 4_664
H(4) H(14) 2.910 4_664
H(5) C(11) 3.043 4_664
H(5) C(14) 3.525 3_656
H(5) H(10) 3.146 3_756
H(5) H(11) 3.538 3_656
H(5) H(12) 2.492 4_664
H(5) H(13) 2.792 4_664
H(5) H(14) 3.159 4_664
H(5) H(18) 3.432 4_664
H(5) H(19) 2.581 3_656
H(6) O(1) 3.378 3_656
H(6) C(3) 3.546 3_656
H(6) H(2) 3.567 3_656
H(6) H(3) 2.620 3_656
H(6) H(11) 2.902 3_656
H(6) H(19) 3.129 3_656
H(7) O(3) 3.538 1_655
H(7) H(2) 2.839 1_655
H(7) H(10) 2.839 3_756
H(7) H(18) 3.248 4_664
H(8) C(8) 3.171 3_756
H(8) C(9) 2.871 3_756
H(8) C(10) 3.106 3_756
H(8) H(2) 3.376 1_655
H(8) H(3) 3.557 3_756
H(8) H(4) 3.281 3_756
H(8) H(9) 3.117 3_756
H(8) H(10) 2.576 3_756
H(8) H(11) 3.386 3_756
H(9) O(1) 3.300 1_655
H(9) C(14) 3.341 1_655
H(9) H(8) 3.117 3_746
H(9) H(16) 3.342 2_567
H(9) H(17) 2.720 1_655
H(9) H(19) 3.304 1_655
H(10) C(6) 3.096 3_746
H(10) C(14) 3.234 2_557
H(10) H(5) 3.146 3_746
H(10) H(7) 2.839 3_746
H(10) H(8) 2.576 3_746
H(10) H(12) 3.360 2_557
H(10) H(17) 3.496 1_655
H(10) H(18) 2.501 2_557
H(10) H(19) 3.192 2_557
H(11) O(3) 3.417 3_646
H(11) H(1) 3.598 3_646
H(11) H(5) 3.538 3_646
H(11) H(6) 2.902 3_646
H(11) H(8) 3.386 3_746
H(11) H(18) 3.537 2_557
H(12) C(5) 3.457 4_665
H(12) C(14) 3.132 2_557
H(12) H(5) 2.492 4_665
H(12) H(10) 3.360 2_457
H(12) H(17) 3.263 2_557
H(12) H(18) 3.086 2_557
H(12) H(19) 2.566 2_557
H(13) O(2) 3.002 2_567
H(13) O(3) 3.226 4_665
H(13) C(5) 3.595 4_665
H(13) C(14) 3.346 1_655
H(13) H(4) 3.520 4_665
H(13) H(5) 2.792 4_665
H(13) H(17) 2.462 1_655
H(13) H(18) 3.577 2_557
H(13) H(19) 3.538 1_655
H(13) H(19) 3.126 2_557
H(13) H(3A) 2.846 4_665
H(14) O(2) 2.964 2_567
H(14) O(4) 2.578 2_467
H(14) C(1) 3.516 2_567
H(14) H(4) 2.910 4_665
H(14) H(5) 3.159 4_665
H(14) H(16) 3.286 2_567
H(14) H(3A) 3.366 4_665
H(15) O(2) 3.000 2_567
H(15) C(13) 3.208 2_567
H(15) H(16) 2.256 2_567
H(15) H(17) 3.509 2_567
H(16) O(2) 3.288 2_467
H(16) O(4) 3.456 2_467
H(16) C(12) 3.161 2_467
H(16) H(9) 3.342 2_467
H(16) H(14) 3.286 2_467
H(16) H(15) 2.256 2_467
H(17) O(2) 2.890 2_467
H(17) O(3) 3.294 4_565
H(17) C(9) 3.470 1_455
H(17) C(11) 3.337 1_455
H(17) H(9) 2.720 1_455
H(17) H(10) 3.496 1_455
H(17) H(12) 3.263 2_457
H(17) H(13) 2.462 1_455
H(17) H(15) 3.509 2_467
H(17) H(3A) 2.840 4_565
H(18) O(3) 3.314 4_565
H(18) C(10) 3.285 2_457
H(18) C(11) 3.527 2_457
H(18) H(5) 3.432 4_665
H(18) H(7) 3.248 4_665
H(18) H(10) 2.501 2_457
H(18) H(11) 3.537 2_457
H(18) H(12) 3.086 2_457
H(18) H(13) 3.577 2_457
H(18) H(3A) 3.178 4_565
H(19) C(5) 3.299 3_646
H(19) C(11) 3.221 2_457
H(19) H(5) 2.581 3_646
H(19) H(6) 3.129 3_646
H(19) H(9) 3.304 1_455
H(19) H(10) 3.192 2_457
H(19) H(12) 2.566 2_457
H(19) H(13) 3.538 1_455
H(19) H(13) 3.126 2_457
H(3A) O(2) 1.93(3) 3_646
H(3A) C(1) 2.75(3) 3_646
H(3A) C(2) 3.08(3) 3_646
H(3A) C(14) 3.45(3) 4_564
H(3A) H(1) 2.507 3_646
H(3A) H(13) 2.846 4_664
H(3A) H(14) 3.366 4_664
H(3A) H(17) 2.840 4_564
H(3A) H(18) 3.178 4_564

loop_
_geom_torsion_atom_site_label_1
_geom_torsion_atom_site_label_2
_geom_torsion_atom_site_label_3
_geom_torsion_atom_site_label_4
_geom_torsion
C(1) O(1) C(13) C(12) -75.7(2)
C(1) O(1) C(13) C(14) 159.6(2)
C(13) O(1) C(1) O(2) -8.8(3)
C(13) O(1) C(1) C(2) 170.3(2)
O(1) C(1) C(2) C(3) -58.5(2)
O(2) C(1) C(2) C(3) 120.6(2)
C(1) C(2) C(3) C(4) -172.5(2)
C(1) C(2) C(3) C(8) -48.2(2)
C(2) C(3) C(4) O(3) -51.5(2)
C(2) C(3) C(4) C(5) 70.7(2)
C(2) C(3) C(8) C(7) -81.6(2)
C(2) C(3) C(8) C(9) 100.1(2)
C(4) C(3) C(8) C(7) 42.5(2)
C(4) C(3) C(8) C(9) -135.8(2)
C(8) C(3) C(4) O(3) -175.27(19)
C(8) C(3) C(4) C(5) -53.1(2)
O(3) C(4) C(5) C(6) 179.4(2)
C(3) C(4) C(5) C(6) 57.6(2)
C(4) C(5) C(6) C(7) -49.8(3)
C(5) C(6) C(7) O(4) -146.5(2)
C(5) C(6) C(7) C(8) 38.9(3)
O(4) C(7) C(8) C(3) 149.6(2)
O(4) C(7) C(8) C(9) -32.0(3)
C(6) C(7) C(8) C(3) -35.9(3)
C(6) C(7) C(8) C(9) 142.5(2)
C(3) C(8) C(9) C(10) 2.8(4)
C(7) C(8) C(9) C(10) -175.5(2)
C(8) C(9) C(10) C(11) -126.5(2)
C(9) C(10) C(11) C(12) 55.5(3)
C(10) C(11) C(12) C(13) 64.8(3)
C(11) C(12) C(13) O(1) -66.1(2)
C(11) C(12) C(13) C(14) 53.4(3)
